data_1539884
loop_
_publ_author_name
'Bronger, W.'
'Hendriks, U.'
'Mueller, P.'

_publ_section_title
;
 Struktur und magnetische Eigenschaften von Cs2 Mn3 S4 und Cs2 Co3 S4
;
_journal_name_full 'Zeitschrift fuer Anorganische und Allgemeine Chemie'
_journal_page_first 95
_journal_page_last 105
_journal_volume 559
_journal_year 1988
_chemical_formula_sum 'Co3 Cs2 S4'
_chemical_name_systematic 'Cs2 Co3 S4'
_space_group_IT_number 72
_symmetry_space_group_name_Hall '-I 2 2c'
_symmetry_space_group_name_H-M 'I b a m'
_cell_angle_alpha 90
_cell_angle_beta 90
_cell_angle_gamma 90
_cell_formula_units_Z 4
_cell_length_a 5.712
_cell_length_b 11.231
_cell_length_c 13.879
_cell_volume 890.358
_citation_journal_id_ASTM ZAACAB
_cod_data_source_file Bronger_ZAACAB_1988_34.cif
_cod_data_source_block Co3Cs2S4
_cod_original_cell_volume 890.3582
_cod_database_code 1539884

loop_
_symmetry_equiv_pos_as_xyz
x,y,z
-x,-y,z
x,-y,-z+1/2
-x,y,-z+1/2
-x,-y,-z
x,y,-z
-x,y,z-1/2
x,-y,z-1/2
x+1/2,y+1/2,z+1/2
-x+1/2,-y+1/2,z+1/2
x+1/2,-y+1/2,-z+1
-x+1/2,y+1/2,-z+1
-x+1/2,-y+1/2,-z+1/2
x+1/2,y+1/2,-z+1/2
-x+1/2,y+1/2,z
x+1/2,-y+1/2,z

loop_
_atom_site_label
_atom_site_type_symbol
_atom_site_fract_x
_atom_site_fract_y
_atom_site_fract_z
_atom_site_occupancy
_atom_site_U_iso_or_equiv
Co1 Co+2 0 0.2319 0.25 1 0.0
Cs1 Cs+1 0.2336 0.1205 0 1 0.0
S1 S-2 0.2233 0.3669 0.1589 1 0.0
Co2 Co+2 0.5 0 0.25 1 0.0
